data_1566539
loop_
_publ_author_name
'Duan, Shengzu'
'Zi, Yujin'
'Wang, Lingling'
'Cong, Jielun'
'Chen, Wen'
'Li, Minyan'
'Zhang, Hongbin'
'Yang, Xiaodong'
'Walsh, Patrick'

_publ_section_title
;
 \a-Branched Amines through Radical Coupling with 2-Azaallyl Anions, Redox
 Active Esters and Alkenes
;
_journal_name_full 'Chemical Science'
_journal_paper_doi 10.1039/D2SC00500J
_journal_year 2022
_chemical_formula_moiety 'C37 H33 N'
_chemical_formula_sum 'C37 H33 N'
_chemical_formula_weight 491.64
_space_group_crystal_system monoclinic
_space_group_IT_number 15
_space_group_name_Hall '-C 2yc'
_space_group_name_H-M_alt 'C 1 2/c 1'
_atom_sites_solution_hydrogens geom
_audit_update_record
;
2021-07-30 deposited with the CCDC.	2022-03-03 downloaded from the CCDC.
;
_cell_angle_alpha 90
_cell_angle_beta 110.844(6)
_cell_angle_gamma 90
_cell_formula_units_Z 8
_cell_length_a 35.402(5)
_cell_length_b 9.1778(13)
_cell_length_c 17.961(3)
_cell_measurement_reflns_used 9887
_cell_measurement_temperature 100.(2)
_cell_measurement_theta_max 69.9807
_cell_measurement_theta_min 2.6769
_cell_volume 5453.8(14)
_computing_cell_refinement 'SAINT V8.38A (Bruker AXS Inc., 2017)'
_computing_data_collection 'Bruker Instrument Service vV6.2.9'
_computing_data_reduction 'SAINT V8.38A (Bruker AXS Inc., 2017)'
_computing_structure_refinement 'SHELXL-2017/1 (Sheldrick, 2017)'
_computing_structure_solution 'SHELXT 2014/5 (Sheldrick, 2014)'
_diffrn_ambient_temperature 100.(2)
_diffrn_detector_area_resol_mean 7.3910
_diffrn_measured_fraction_theta_full 0.992
_diffrn_measured_fraction_theta_max 0.992
_diffrn_measurement_device_type 'Bruker D8 QUEST PHOTON II'
_diffrn_radiation_monochromator 'Helixos MX multilayer Optic'
_diffrn_radiation_type 'Cu K\a'
_diffrn_radiation_wavelength 1.54178
_diffrn_reflns_av_R_equivalents 0.0857
_diffrn_reflns_av_unetI/netI 0.0594
_diffrn_reflns_limit_h_max 42
_diffrn_reflns_limit_h_min -40
_diffrn_reflns_limit_k_max 11
_diffrn_reflns_limit_k_min -11
_diffrn_reflns_limit_l_max 18
_diffrn_reflns_limit_l_min -21
_diffrn_reflns_number 25990
_diffrn_reflns_theta_full 70.42
_diffrn_reflns_theta_max 70.42
_diffrn_reflns_theta_min 2.67
_diffrn_source 'Ius Diamond'
_diffrn_source_type Microfocus
_exptl_absorpt_coefficient_mu 0.516
_exptl_absorpt_correction_T_max 0.93
_exptl_absorpt_correction_T_min 0.49
_exptl_absorpt_correction_type multi-scan
_exptl_absorpt_process_details
;
SADABS-2016/2 - Bruker AXS area detector scaling and absorption correction
;
_exptl_crystal_colour 'clear light yellow'
_exptl_crystal_density_diffrn 1.198
_exptl_crystal_density_method 'not measured'
_exptl_crystal_description block
_exptl_crystal_F_000 2096
_exptl_crystal_size_max 0.330
_exptl_crystal_size_mid 0.320
_exptl_crystal_size_min 0.140
_refine_diff_density_max 0.237
_refine_diff_density_min -0.219
_refine_ls_extinction_method none
_refine_ls_goodness_of_fit_ref 1.082
_refine_ls_hydrogen_treatment constr
_refine_ls_matrix_type full
_refine_ls_number_parameters 448
_refine_ls_number_reflns 5178
_refine_ls_number_restraints 399
_refine_ls_restrained_S_all 1.065
_refine_ls_R_factor_all 0.0730
_refine_ls_R_factor_gt 0.0598
_refine_ls_shift/su_max 0.001
_refine_ls_shift/su_mean 0.000
_refine_ls_structure_factor_coef Fsqd
_refine_ls_weighting_details 'w=1/[\s^2^(Fo^2^)+(0.0963P)^2^+2.6066P] where P=(Fo^2^+2Fc^2^)/3'
_refine_ls_weighting_scheme calc
_refine_ls_wR_factor_gt 0.1647
_refine_ls_wR_factor_ref 0.1790
_reflns_number_gt 4182
_reflns_number_total 5178
_reflns_threshold_expression 'I > 2\s(I)'
_cod_data_source_file d2sc00500j2.cif
_cod_data_source_block zhb_dsz4ak
_cod_depositor_comments
;
The following automatic conversions were performed:

data item '_exptl_absorpt_correction_type' value 'Multi-Scan' was
changed to 'multi-scan' in accordance with the
/home/data/users/saulius/crontab/automatic-downloads/rss-feeds/RSC/lib/dictionaries/cif_core.dic
dictionary named 'cif_core.dic' version 2.4.2 last updated on
2011-04-26.

Automatic conversion script
Id: cif_fix_values 7556 2019-12-06 15:28:31Z antanas 
;
_cod_database_code 1566539

loop_
_space_group_symop_operation_xyz
'x, y, z'
'-x, y, -z+1/2'
'x+1/2, y+1/2, z'
'-x+1/2, y+1/2, -z+1/2'
'-x, -y, -z'
'x, -y, z-1/2'
'-x+1/2, -y+1/2, -z'
'x+1/2, -y+1/2, z-1/2'

loop_
_atom_site_type_symbol
_atom_site_label
_atom_site_fract_x
_atom_site_fract_y
_atom_site_fract_z
_atom_site_U_iso_or_equiv
_atom_site_adp_type
_atom_site_calc_flag
_atom_site_refinement_flags_adp
_atom_site_refinement_flags_occupancy
_atom_site_refinement_flags_posn
_atom_site_occupancy
_atom_site_disorder_assembly
_atom_site_disorder_group
C C24 0.69132(9) 0.4884(4) 0.5478(2) 0.0447(8) Uani d U P D 0.667(4) A 1
H H24A 0.688073 0.397224 0.516725 0.054 Uiso calc U P R 0.667(4) A 1
H H24B 0.684292 0.465939 0.595215 0.054 Uiso calc U P R 0.667(4) A 1
C C25 0.73668(9) 0.5313(3) 0.5773(2) 0.0513(8) Uani d U P D 0.667(4) A 1
H H25A 0.740696 0.602273 0.538574 0.062 Uiso calc U P R 0.667(4) A 1
C C26 0.76263(10) 0.3961(4) 0.5796(3) 0.0649(11) Uani d U P D 0.667(4) A 1
H H26A 0.790944 0.425308 0.593673 0.097 Uiso calc U P R 0.667(4) A 1
H H26B 0.753239 0.349321 0.527138 0.097 Uiso calc U P R 0.667(4) A 1
H H26C 0.76026 0.327415 0.619503 0.097 Uiso calc U P R 0.667(4) A 1
C C27 0.75100(15) 0.6021(6) 0.6591(4) 0.0642(14) Uani d U P D 0.667(4) A 1
H H27A 0.779391 0.630758 0.673869 0.096 Uiso calc U P R 0.667(4) A 1
H H27B 0.748313 0.532601 0.698394 0.096 Uiso calc U P R 0.667(4) A 1
H H27C 0.73453 0.688479 0.657906 0.096 Uiso calc U P R 0.667(4) A 1
C C24A 0.70072(19) 0.5412(7) 0.5314(3) 0.0349(12) Uani d U P D 0.333(4) A 2
H H24C 0.695566 0.44096 0.509693 0.042 Uiso calc U P R 0.333(4) A 2
H H24D 0.724286 0.578929 0.519946 0.042 Uiso calc U P R 0.333(4) A 2
C C25A 0.71277(16) 0.5312(6) 0.6224(3) 0.0373(12) Uani d U P D 0.333(4) A 2
H H25B 0.687796 0.540653 0.635867 0.045 Uiso calc U P R 0.333(4) A 2
C C26A 0.7428(3) 0.6510(9) 0.6672(4) 0.0395(17) Uani d U P D 0.333(4) A 2
H H26D 0.748993 0.640485 0.724637 0.059 Uiso calc U P R 0.333(4) A 2
H H26E 0.730796 0.746968 0.649791 0.059 Uiso calc U P R 0.333(4) A 2
H H26F 0.767771 0.641598 0.655698 0.059 Uiso calc U P R 0.333(4) A 2
C C27A 0.73175(18) 0.3813(6) 0.6507(3) 0.0430(14) Uani d U P D 0.333(4) A 2
H H27D 0.741527 0.3774 0.709064 0.065 Uiso calc U P R 0.333(4) A 2
H H27E 0.754413 0.365688 0.632431 0.065 Uiso calc U P R 0.333(4) A 2
H H27F 0.7114 0.30515 0.628808 0.065 Uiso calc U P R 0.333(4) A 2
C C7 0.6601(2) 0.5992(5) 0.4965(4) 0.0394(11) Uani d U P D 0.634(5) A 1
C C8 0.66551(12) 0.7420(5) 0.5453(3) 0.0401(9) Uani d U P D 0.634(5) A 1
C C9 0.68926(13) 0.8542(5) 0.5346(3) 0.0446(9) Uani d U P D 0.634(5) A 1
H H9A 0.699704 0.847956 0.492805 0.054 Uiso calc U P R 0.634(5) A 1
C C10 0.69821(10) 0.9776(4) 0.5848(3) 0.0480(8) Uani d U P D 0.634(5) A 1
H H10A 0.714963 1.052716 0.577263 0.058 Uiso calc U P R 0.634(5) A 1
C C11 0.68270(12) 0.9891(4) 0.6446(3) 0.0483(9) Uani d U P D 0.634(5) A 1
H H11 0.688468 1.072566 0.678048 0.058 Uiso calc U P R 0.634(5) A 1
C C34 0.65023(9) 0.7562(4) 0.6073(2) 0.0433(8) Uani d U P D 0.634(5) A 1
H H34 0.633896 0.680798 0.616026 0.052 Uiso calc U P R 0.634(5) A 1
C C35 0.65857(10) 0.8785(4) 0.6560(2) 0.0480(8) Uani d U P D 0.634(5) A 1
H H35 0.647741 0.886476 0.697269 0.058 Uiso calc U P R 0.634(5) A 1
C C7A 0.6627(3) 0.6381(9) 0.4835(5) 0.0340(17) Uani d U P D 0.366(5) A 2
C C8A 0.6689(2) 0.7880(8) 0.5237(4) 0.0339(13) Uani d U P D 0.366(5) A 2
C C9A 0.6955(2) 0.8867(7) 0.5092(4) 0.0383(13) Uani d U P D 0.366(5) A 2
H H9AA 0.707039 0.863724 0.470283 0.046 Uiso calc U P R 0.366(5) A 2
C C10A 0.70563(18) 1.0179(7) 0.5505(4) 0.0428(13) Uani d U P D 0.366(5) A 2
H H10B 0.723337 1.084321 0.538805 0.051 Uiso calc U P R 0.366(5) A 2
C C11A 0.68957(17) 1.0514(7) 0.6092(4) 0.0447(14) Uani d U P D 0.366(5) A 2
H H11A 0.696723 1.139604 0.638577 0.054 Uiso calc U P R 0.366(5) A 2
C C34A 0.65274(16) 0.8246(7) 0.5816(3) 0.0404(12) Uani d U P D 0.366(5) A 2
H H34A 0.634327 0.759662 0.592113 0.048 Uiso calc U P R 0.366(5) A 2
C C35A 0.6630(2) 0.9538(8) 0.6242(4) 0.0452(13) Uani d U P D 0.366(5) A 2
H H35A 0.651784 0.975858 0.663693 0.054 Uiso calc U P R 0.366(5) A 2
N N1 0.58660(5) 0.64926(17) 0.44589(9) 0.0393(4) Uani d . . . 1.0 . .
C C1 0.51087(7) 0.5443(2) 0.65108(11) 0.0459(5) Uani d . . . 1.0 . .
H H1 0.498741 0.519753 0.688852 0.055 Uiso calc U . R 1.0 . .
C C2 0.54427(7) 0.4678(2) 0.65019(11) 0.0480(5) Uani d . . . 1.0 . .
H H29 0.554837 0.391169 0.687338 0.058 Uiso calc U . R 1.0 . .
C C3 0.56272(6) 0.5015(2) 0.59555(11) 0.0441(4) Uani d . . . 1.0 . .
H H4 0.585708 0.448142 0.595512 0.053 Uiso calc U . R 1.0 . .
C C4 0.54726(6) 0.61406(19) 0.54085(10) 0.0373(4) Uani d . . . 1.0 . .
C C5 0.55815(5) 0.67285(19) 0.47285(10) 0.0359(4) Uani d . . . 1.0 . .
C C6 0.61868(6) 0.5429(2) 0.48361(12) 0.0472(5) Uani d . . . 1.0 . .
H H5 0.617631 0.520558 0.537327 0.057 Uiso calc U . R 1.0 A 1
C C12 0.45994(6) 0.9663(2) 0.38041(11) 0.0439(4) Uani d . . . 1.0 . .
H H3 0.437297 1.029695 0.361522 0.053 Uiso calc U . R 1.0 . .
C C13 0.48678(6) 0.9584(2) 0.33971(11) 0.0430(4) Uani d . . . 1.0 . .
H H33 0.482327 1.017009 0.293751 0.052 Uiso calc U . R 1.0 . .
C C14 0.52015(6) 0.86563(19) 0.36555(11) 0.0386(4) Uani d . . . 1.0 . .
H H32 0.538302 0.859352 0.337424 0.046 Uiso calc U . R 1.0 . .
C C15 0.49929(5) 0.79207(18) 0.47459(10) 0.0361(4) Uani d . . . 1.0 . .
C C16 0.51267(5) 0.68917(19) 0.54169(10) 0.0373(4) Uani d . . . 1.0 . .
C C17 0.49479(6) 0.6567(2) 0.59731(11) 0.0421(4) Uani d . . . 1.0 . .
H H30 0.472054 0.710354 0.598486 0.05 Uiso calc U . R 1.0 . .
C C18 0.60991(6) 0.4021(2) 0.43649(12) 0.0426(4) Uani d . . . 1.0 . .
C C19 0.61704(7) 0.2673(3) 0.47520(13) 0.0533(5) Uani d . . . 1.0 . .
H H10 0.627283 0.264702 0.531777 0.064 Uiso calc U . R 1.0 . .
C C20 0.60955(7) 0.1375(2) 0.43321(15) 0.0547(6) Uani d . . . 1.0 . .
H H6 0.614408 0.04721 0.46091 0.066 Uiso calc U . R 1.0 . .
C C21 0.59505(6) 0.1395(2) 0.35125(14) 0.0493(5) Uani d . . . 1.0 . .
H H7 0.590531 0.05079 0.322167 0.059 Uiso calc U . R 1.0 . .
C C37 0.52613(5) 0.78284(17) 0.43332(10) 0.0338(4) Uani d . . . 1.0 . .
C C22 0.58705(6) 0.2723(2) 0.31113(12) 0.0432(4) Uani d . . . 1.0 . .
H H8 0.576398 0.273691 0.25455 0.052 Uiso calc U . R 1.0 . .
C C23 0.59447(5) 0.4025(2) 0.35304(11) 0.0398(4) Uani d . . . 1.0 . .
H H9 0.589064 0.492376 0.325018 0.048 Uiso calc U . R 1.0 . .
C C28 0.66217(6) 0.6335(2) 0.40775(15) 0.0521(5) Uani d . . . 1.0 . .
C C29 0.64020(6) 0.7466(2) 0.35866(16) 0.0555(6) Uani d . . . 1.0 . .
H H20 0.62696 0.81631 0.379948 0.067 Uiso calc U . R 1.0 . .
C C30 0.63732(7) 0.7592(3) 0.27967(16) 0.0578(6) Uani d . . . 1.0 . .
H H21 0.621888 0.83598 0.247619 0.069 Uiso calc U . R 1.0 . .
C C31 0.65695(7) 0.6599(3) 0.24728(17) 0.0619(6) Uani d . . . 1.0 . .
H H24 0.654946 0.668116 0.193284 0.074 Uiso calc U . R 1.0 . .
C C32 0.67942(7) 0.5490(3) 0.29493(17) 0.0630(7) Uani d . . . 1.0 . .
H H22 0.693237 0.481326 0.273727 0.076 Uiso calc U . R 1.0 . .
C C33 0.68188(6) 0.5362(3) 0.37344(16) 0.0578(6) Uani d . . . 1.0 . .
H H23 0.697386 0.459056 0.405015 0.069 Uiso calc U . R 1.0 . .
C C36 0.46567(6) 0.8830(2) 0.44824(11) 0.0408(4) Uani d . . . 1.0 . .
H H31 0.447217 0.888082 0.475727 0.049 Uiso calc U . R 1.0 . .

loop_
_atom_site_aniso_label
_atom_site_aniso_U_11
_atom_site_aniso_U_22
_atom_site_aniso_U_33
_atom_site_aniso_U_12
_atom_site_aniso_U_13
_atom_site_aniso_U_23
C24 0.0346(15) 0.0358(16) 0.0673(19) -0.0037(12) 0.0225(13) -0.0016(14)
C25 0.0363(14) 0.0389(14) 0.084(2) 0.0009(11) 0.0277(14) 0.0037(14)
C26 0.0405(16) 0.0481(18) 0.111(3) 0.0041(13) 0.0325(18) 0.0058(18)
C27 0.041(2) 0.050(3) 0.095(3) -0.0022(19) 0.017(2) -0.003(2)
C24A 0.033(2) 0.030(3) 0.046(3) -0.003(2) 0.019(2) -0.001(2)
C25A 0.036(2) 0.036(2) 0.041(2) 0.0004(18) 0.0155(19) 0.0030(19)
C26A 0.039(4) 0.040(4) 0.036(3) -0.006(3) 0.008(2) 0.003(3)
C27A 0.043(3) 0.044(3) 0.042(3) 0.006(2) 0.014(2) 0.007(2)
C7 0.0404(17) 0.028(2) 0.055(2) -0.0024(17) 0.0232(16) -0.0040(17)
C8 0.0311(14) 0.0334(18) 0.058(2) -0.0015(14) 0.0189(14) -0.0026(15)
C9 0.0384(18) 0.0360(19) 0.066(2) -0.0029(14) 0.0260(17) -0.0044(17)
C10 0.0367(15) 0.0376(17) 0.069(2) -0.0042(12) 0.0180(15) -0.0045(17)
C11 0.0401(18) 0.0382(17) 0.063(2) -0.0033(14) 0.0141(16) -0.0083(16)
C34 0.0356(14) 0.0417(17) 0.0539(17) -0.0041(12) 0.0173(13) -0.0057(14)
C35 0.0375(15) 0.0477(18) 0.0592(19) -0.0007(13) 0.0177(14) -0.0108(16)
C7A 0.028(3) 0.031(3) 0.042(3) 0.006(3) 0.012(2) 0.003(3)
C8A 0.028(2) 0.036(3) 0.037(2) -0.002(2) 0.012(2) -0.002(2)
C9A 0.035(3) 0.038(3) 0.042(3) 0.001(2) 0.014(2) -0.001(2)
C10A 0.040(2) 0.040(3) 0.045(3) 0.005(2) 0.011(2) -0.002(2)
C11A 0.040(2) 0.044(3) 0.046(3) 0.009(2) 0.010(2) -0.010(2)
C34A 0.036(2) 0.044(3) 0.044(2) 0.002(2) 0.0179(18) -0.003(2)
C35A 0.039(3) 0.048(3) 0.048(3) 0.003(2) 0.014(2) -0.012(2)
N1 0.0373(8) 0.0418(8) 0.0420(8) 0.0041(6) 0.0181(6) -0.0034(6)
C1 0.0600(12) 0.0459(10) 0.0370(9) -0.0085(8) 0.0235(8) -0.0011(8)
C2 0.0685(13) 0.0391(9) 0.0355(9) 0.0003(9) 0.0175(9) 0.0015(7)
C3 0.0559(11) 0.0396(9) 0.0379(9) 0.0071(8) 0.0181(8) -0.0009(7)
C4 0.0429(9) 0.0338(8) 0.0379(8) -0.0008(7) 0.0176(7) -0.0027(7)
C5 0.0384(9) 0.0325(8) 0.0390(8) -0.0007(7) 0.0165(7) -0.0034(7)
C6 0.0474(10) 0.0547(11) 0.0421(9) 0.0151(9) 0.0193(8) -0.0016(8)
C12 0.0480(10) 0.0407(9) 0.0449(10) 0.0106(8) 0.0188(8) 0.0002(8)
C13 0.0538(11) 0.0380(9) 0.0405(9) 0.0060(8) 0.0209(8) 0.0038(7)
C14 0.0436(9) 0.0357(8) 0.0437(9) -0.0013(7) 0.0243(8) -0.0017(7)
C15 0.0402(9) 0.0317(8) 0.0413(9) -0.0017(7) 0.0204(7) -0.0026(7)
C16 0.0441(9) 0.0334(8) 0.0388(8) -0.0032(7) 0.0201(7) -0.0023(7)
C17 0.0467(10) 0.0443(10) 0.0412(9) -0.0040(8) 0.0229(8) -0.0026(8)
C18 0.0426(9) 0.0445(10) 0.0493(10) 0.0099(8) 0.0270(8) 0.0048(8)
C19 0.0591(12) 0.0578(12) 0.0544(11) 0.0232(10) 0.0343(10) 0.0157(10)
C20 0.0650(13) 0.0421(10) 0.0735(14) 0.0196(9) 0.0449(12) 0.0177(10)
C21 0.0510(11) 0.0359(9) 0.0731(13) 0.0041(8) 0.0367(10) 0.0025(9)
C37 0.0377(8) 0.0280(7) 0.0394(8) -0.0026(6) 0.0183(7) -0.0018(6)
C22 0.0443(10) 0.0372(9) 0.0534(10) 0.0007(7) 0.0238(8) 0.0007(8)
C23 0.0413(9) 0.0360(9) 0.0496(10) 0.0028(7) 0.0253(8) 0.0043(8)
C28 0.0345(9) 0.0507(11) 0.0776(14) -0.0074(8) 0.0278(9) -0.0241(10)
C29 0.0416(10) 0.0479(11) 0.0869(16) -0.0089(8) 0.0351(11) -0.0220(11)
C30 0.0477(11) 0.0561(12) 0.0817(15) -0.0134(9) 0.0379(11) -0.0148(11)
C31 0.0545(12) 0.0604(13) 0.0859(16) -0.0194(10) 0.0433(12) -0.0226(12)
C32 0.0549(12) 0.0581(13) 0.0969(18) -0.0136(10) 0.0526(13) -0.0275(13)
C33 0.0415(10) 0.0530(12) 0.0903(16) -0.0077(9) 0.0372(11) -0.0235(12)
C36 0.0419(9) 0.0406(9) 0.0463(9) 0.0028(7) 0.0234(8) -0.0017(8)

loop_
_atom_type_symbol
_atom_type_description
_atom_type_scat_dispersion_real
_atom_type_scat_dispersion_imag
_atom_type_scat_source
C C 0.0181 0.0091 'International Tables Vol C Tables 4.2.6.8 and 6.1.1.4'
H H 0.0000 0.0000 'International Tables Vol C Tables 4.2.6.8 and 6.1.1.4'
N N 0.0311 0.0180 'International Tables Vol C Tables 4.2.6.8 and 6.1.1.4'

loop_
_geom_angle_atom_site_label_1
_geom_angle_atom_site_label_2
_geom_angle_atom_site_label_3
_geom_angle_site_symmetry_1
_geom_angle_site_symmetry_3
_geom_angle
_geom_angle_publ_flag
C7 C24 C25 . . 118.2(4) ?
C7 C24 H24A . . 107.8 ?
C25 C24 H24A . . 107.8 ?
C7 C24 H24B . . 107.8 ?
C25 C24 H24B . . 107.8 ?
H24A C24 H24B . . 107.1 ?
C27 C25 C26 . . 109.2(3) ?
C27 C25 C24 . . 112.8(3) ?
C26 C25 C24 . . 109.9(3) ?
C27 C25 H25A . . 108.3 ?
C26 C25 H25A . . 108.3 ?
C24 C25 H25A . . 108.3 ?
C25 C26 H26A . . 109.5 ?
C25 C26 H26B . . 109.5 ?
H26A C26 H26B . . 109.5 ?
C25 C26 H26C . . 109.5 ?
H26A C26 H26C . . 109.5 ?
H26B C26 H26C . . 109.5 ?
C25 C27 H27A . . 109.5 ?
C25 C27 H27B . . 109.5 ?
H27A C27 H27B . . 109.5 ?
C25 C27 H27C . . 109.5 ?
H27A C27 H27C . . 109.5 ?
H27B C27 H27C . . 109.5 ?
C25A C24A C7A . . 118.1(5) ?
C25A C24A H24C . . 107.8 ?
C7A C24A H24C . . 107.8 ?
C25A C24A H24D . . 107.8 ?
C7A C24A H24D . . 107.8 ?
H24C C24A H24D . . 107.1 ?
C27A C25A C24A . . 109.2(4) ?
C27A C25A C26A . . 109.0(5) ?
C24A C25A C26A . . 113.0(5) ?
C27A C25A H25B . . 108.5 ?
C24A C25A H25B . . 108.5 ?
C26A C25A H25B . . 108.5 ?
C25A C26A H26D . . 109.5 ?
C25A C26A H26E . . 109.5 ?
H26D C26A H26E . . 109.5 ?
C25A C26A H26F . . 109.5 ?
H26D C26A H26F . . 109.5 ?
H26E C26A H26F . . 109.5 ?
C25A C27A H27D . . 109.5 ?
C25A C27A H27E . . 109.5 ?
H27D C27A H27E . . 109.5 ?
C25A C27A H27F . . 109.5 ?
H27D C27A H27F . . 109.5 ?
H27E C27A H27F . . 109.5 ?
C6 C7 C24 . . 108.7(3) ?
C6 C7 C8 . . 107.3(4) ?
C24 C7 C8 . . 107.5(4) ?
C6 C7 C28 . . 107.2(4) ?
C24 C7 C28 . . 115.7(4) ?
C8 C7 C28 . . 110.2(3) ?
C9 C8 C34 . . 117.7(3) ?
C9 C8 C7 . . 120.6(4) ?
C34 C8 C7 . . 121.4(4) ?
C8 C9 C10 . . 121.1(4) ?
C8 C9 H9A . . 119.4 ?
C10 C9 H9A . . 119.4 ?
C11 C10 C9 . . 120.0(4) ?
C11 C10 H10A . . 120.0 ?
C9 C10 H10A . . 120.0 ?
C10 C11 C35 . . 119.9(3) ?
C10 C11 H11 . . 120.1 ?
C35 C11 H11 . . 120.1 ?
C35 C34 C8 . . 121.2(4) ?
C35 C34 H34 . . 119.4 ?
C8 C34 H34 . . 119.4 ?
C34 C35 C11 . . 120.1(4) ?
C34 C35 H35 . . 120.0 ?
C11 C35 H35 . . 120.0 ?
C28 C7A C8A . . 116.8(6) ?
C28 C7A C24A . . 103.5(7) ?
C8A C7A C24A . . 107.2(6) ?
C28 C7A C6 . . 106.6(6) ?
C8A C7A C6 . . 114.6(7) ?
C24A C7A C6 . . 107.2(5) ?
C34A C8A C9A . . 117.8(6) ?
C34A C8A C7A . . 122.6(7) ?
C9A C8A C7A . . 119.1(6) ?
C10A C9A C8A . . 121.6(6) ?
C10A C9A H9AA . . 119.2 ?
C8A C9A H9AA . . 119.2 ?
C9A C10A C11A . . 119.7(7) ?
C9A C10A H10B . . 120.2 ?
C11A C10A H10B . . 120.2 ?
C35A C11A C10A . . 119.2(6) ?
C35A C11A H11A . . 120.4 ?
C10A C11A H11A . . 120.4 ?
C35A C34A C8A . . 121.3(6) ?
C35A C34A H34A . . 119.3 ?
C8A C34A H34A . . 119.3 ?
C34A C35A C11A . . 120.4(6) ?
C34A C35A H35A . . 119.8 ?
C11A C35A H35A . . 119.8 ?
C5 N1 C6 . . 121.41(16) ?
C2 C1 C17 . . 120.69(18) ?
C2 C1 H1 . . 119.7 ?
C17 C1 H1 . . 119.7 ?
C1 C2 C3 . . 120.91(18) ?
C1 C2 H29 . . 119.5 ?
C3 C2 H29 . . 119.5 ?
C2 C3 C4 . . 119.68(18) ?
C2 C3 H4 . . 120.2 ?
C4 C3 H4 . . 120.2 ?
C3 C4 C16 . . 118.60(17) ?
C3 C4 C5 . . 133.36(17) ?
C16 C4 C5 . . 107.91(15) ?
N1 C5 C37 . . 119.98(16) ?
N1 C5 C4 . . 135.11(17) ?
C37 C5 C4 . . 104.91(15) ?
N1 C6 C7 . . 113.4(3) ?
N1 C6 C18 . . 109.77(16) ?
C7 C6 C18 . . 112.1(3) ?
N1 C6 C7A . . 101.9(3) ?
C18 C6 C7A . . 114.9(3) ?
N1 C6 H5 . . 107.1 ?
C7 C6 H5 . . 107.1 ?
C18 C6 H5 . . 107.1 ?
C36 C12 C13 . . 121.17(18) ?
C36 C12 H3 . . 119.4 ?
C13 C12 H3 . . 119.4 ?
C12 C13 C14 . . 120.83(17) ?
C12 C13 H33 . . 119.6 ?
C14 C13 H33 . . 119.6 ?
C37 C14 C13 . . 118.27(17) ?
C37 C14 H32 . . 120.9 ?
C13 C14 H32 . . 120.9 ?
C36 C15 C37 . . 121.03(16) ?
C36 C15 C16 . . 130.63(16) ?
C37 C15 C16 . . 108.28(15) ?
C17 C16 C4 . . 121.44(17) ?
C17 C16 C15 . . 129.02(17) ?
C4 C16 C15 . . 109.44(15) ?
C1 C17 C16 . . 118.64(18) ?
C1 C17 H30 . . 120.7 ?
C16 C17 H30 . . 120.7 ?
C19 C18 C23 . . 117.86(19) ?
C19 C18 C6 . . 120.82(18) ?
C23 C18 C6 . . 121.32(17) ?
C20 C19 C18 . . 121.7(2) ?
C20 C19 H10 . . 119.2 ?
C18 C19 H10 . . 119.2 ?
C21 C20 C19 . . 119.81(19) ?
C21 C20 H6 . . 120.1 ?
C19 C20 H6 . . 120.1 ?
C20 C21 C22 . . 119.7(2) ?
C20 C21 H7 . . 120.1 ?
C22 C21 H7 . . 120.1 ?
C14 C37 C15 . . 120.77(16) ?
C14 C37 C5 . . 129.81(17) ?
C15 C37 C5 . . 109.40(15) ?
C23 C22 C21 . . 120.57(19) ?
C23 C22 H8 . . 119.7 ?
C21 C22 H8 . . 119.7 ?
C22 C23 C18 . . 120.35(17) ?
C22 C23 H9 . . 119.8 ?
C18 C23 H9 . . 119.8 ?
C7A C28 C33 . . 129.0(4) ?
C7A C28 C29 . . 114.5(4) ?
C33 C28 C29 . . 116.5(2) ?
C33 C28 C7 . . 120.1(3) ?
C29 C28 C7 . . 122.8(3) ?
C30 C29 C28 . . 121.7(2) ?
C30 C29 H20 . . 119.2 ?
C28 C29 H20 . . 119.2 ?
C29 C30 C31 . . 120.4(3) ?
C29 C30 H21 . . 119.8 ?
C31 C30 H21 . . 119.8 ?
C32 C31 C30 . . 119.0(3) ?
C32 C31 H24 . . 120.5 ?
C30 C31 H24 . . 120.5 ?
C31 C32 C33 . . 120.4(2) ?
C31 C32 H22 . . 119.8 ?
C33 C32 H22 . . 119.8 ?
C32 C33 C28 . . 122.1(3) ?
C32 C33 H23 . . 119.0 ?
C28 C33 H23 . . 119.0 ?
C12 C36 C15 . . 117.93(17) ?
C12 C36 H31 . . 121.0 ?
C15 C36 H31 . . 121.0 ?

loop_
_geom_bond_atom_site_label_1
_geom_bond_atom_site_label_2
_geom_bond_site_symmetry_2
_geom_bond_distance
_geom_bond_publ_flag
C24 C7 . 1.543(7) ?
C24 C25 . 1.552(4) ?
C24 H24A . 0.99 ?
C24 H24B . 0.99 ?
C25 C27 . 1.519(7) ?
C25 C26 . 1.535(4) ?
C25 H25A . 1.0 ?
C26 H26A . 0.98 ?
C26 H26B . 0.98 ?
C26 H26C . 0.98 ?
C27 H27A . 0.98 ?
C27 H27B . 0.98 ?
C27 H27C . 0.98 ?
C24A C25A . 1.539(7) ?
C24A C7A . 1.587(10) ?
C24A H24C . 0.99 ?
C24A H24D . 0.99 ?
C25A C27A . 1.536(7) ?
C25A C26A . 1.542(9) ?
C25A H25B . 1.0 ?
C26A H26D . 0.98 ?
C26A H26E . 0.98 ?
C26A H26F . 0.98 ?
C27A H27D . 0.98 ?
C27A H27E . 0.98 ?
C27A H27F . 0.98 ?
C7 C6 . 1.492(7) ?
C7 C8 . 1.551(5) ?
C7 C28 . 1.652(6) ?
C8 C9 . 1.385(5) ?
C8 C34 . 1.406(5) ?
C9 C10 . 1.412(5) ?
C9 H9A . 0.95 ?
C10 C11 . 1.372(6) ?
C10 H10A . 0.95 ?
C11 C35 . 1.389(6) ?
C11 H11 . 0.95 ?
C34 C35 . 1.388(4) ?
C34 H34 . 0.95 ?
C35 H35 . 0.95 ?
C7A C28 . 1.354(10) ?
C7A C8A . 1.533(9) ?
C7A C6 . 1.788(10) ?
C8A C34A . 1.395(8) ?
C8A C9A . 1.396(9) ?
C9A C10A . 1.392(8) ?
C9A H9AA . 0.95 ?
C10A C11A . 1.399(9) ?
C10A H10B . 0.95 ?
C11A C35A . 1.393(10) ?
C11A H11A . 0.95 ?
C34A C35A . 1.387(8) ?
C34A H34A . 0.95 ?
C35A H35A . 0.95 ?
N1 C5 . 1.282(2) ?
N1 C6 . 1.468(2) ?
C1 C2 . 1.380(3) ?
C1 C17 . 1.389(3) ?
C1 H1 . 0.95 ?
C2 C3 . 1.393(3) ?
C2 H29 . 0.95 ?
C3 C4 . 1.396(3) ?
C3 H4 . 0.95 ?
C4 C16 . 1.410(3) ?
C4 C5 . 1.506(3) ?
C5 C37 . 1.495(2) ?
C6 C18 . 1.515(3) ?
C6 H5 . 1.0 ?
C12 C36 . 1.390(3) ?
C12 C13 . 1.392(3) ?
C12 H3 . 0.95 ?
C13 C14 . 1.395(3) ?
C13 H33 . 0.95 ?
C14 C37 . 1.386(3) ?
C14 H32 . 0.95 ?
C15 C36 . 1.392(3) ?
C15 C37 . 1.400(3) ?
C15 C16 . 1.470(3) ?
C16 C17 . 1.392(3) ?
C17 H30 . 0.95 ?
C18 C19 . 1.397(3) ?
C18 C23 . 1.401(3) ?
C19 C20 . 1.384(3) ?
C19 H10 . 0.95 ?
C20 C21 . 1.376(3) ?
C20 H6 . 0.95 ?
C21 C22 . 1.392(3) ?
C21 H7 . 0.95 ?
C22 C23 . 1.386(3) ?
C22 H8 . 0.95 ?
C23 H9 . 0.95 ?
C28 C33 . 1.404(3) ?
C28 C29 . 1.404(4) ?
C29 C30 . 1.391(4) ?
C29 H20 . 0.95 ?
C30 C31 . 1.393(3) ?
C30 H21 . 0.95 ?
C31 C32 . 1.384(4) ?
C31 H24 . 0.95 ?
C32 C33 . 1.387(4) ?
C32 H22 . 0.95 ?
C33 H23 . 0.95 ?
C36 H31 . 0.95 ?

loop_
_geom_torsion_atom_site_label_1
_geom_torsion_atom_site_label_2
_geom_torsion_atom_site_label_3
_geom_torsion_atom_site_label_4
_geom_torsion_site_symmetry_1
_geom_torsion_site_symmetry_2
_geom_torsion_site_symmetry_3
_geom_torsion_site_symmetry_4
_geom_torsion
_geom_torsion_publ_flag
C7 C24 C25 C27 . . . . 92.5(5) ?
C7 C24 C25 C26 . . . . -145.4(4) ?
C7A C24A C25A C27A . . . . 148.9(6) ?
C7A C24A C25A C26A . . . . -89.5(7) ?
C25 C24 C7 C6 . . . . -173.1(3) ?
C25 C24 C7 C8 . . . . -57.3(5) ?
C25 C24 C7 C28 . . . . 66.3(5) ?
C6 C7 C8 C9 . . . . -147.8(4) ?
C24 C7 C8 C9 . . . . 95.5(5) ?
C28 C7 C8 C9 . . . . -31.4(6) ?
C6 C7 C8 C34 . . . . 39.0(5) ?
C24 C7 C8 C34 . . . . -77.8(5) ?
C28 C7 C8 C34 . . . . 155.4(4) ?
C34 C8 C9 C10 . . . . 0.8(6) ?
C7 C8 C9 C10 . . . . -172.7(4) ?
C8 C9 C10 C11 . . . . -1.2(6) ?
C9 C10 C11 C35 . . . . 0.7(6) ?
C9 C8 C34 C35 . . . . 0.1(5) ?
C7 C8 C34 C35 . . . . 173.5(4) ?
C8 C34 C35 C11 . . . . -0.6(5) ?
C10 C11 C35 C34 . . . . 0.2(6) ?
C25A C24A C7A C28 . . . . 175.4(5) ?
C25A C24A C7A C8A . . . . 51.4(9) ?
C25A C24A C7A C6 . . . . -72.2(7) ?
C28 C7A C8A C34A . . . . 149.9(7) ?
C24A C7A C8A C34A . . . . -94.6(8) ?
C6 C7A C8A C34A . . . . 24.3(9) ?
C28 C7A C8A C9A . . . . -37.7(10) ?
C24A C7A C8A C9A . . . . 77.7(8) ?
C6 C7A C8A C9A . . . . -163.4(5) ?
C34A C8A C9A C10A . . . . -0.4(9) ?
C7A C8A C9A C10A . . . . -173.1(6) ?
C8A C9A C10A C11A . . . . 1.4(9) ?
C9A C10A C11A C35A . . . . -1.4(8) ?
C9A C8A C34A C35A . . . . -0.7(9) ?
C7A C8A C34A C35A . . . . 171.8(6) ?
C8A C34A C35A C11A . . . . 0.7(9) ?
C10A C11A C35A C34A . . . . 0.4(9) ?
C17 C1 C2 C3 . . . . 0.1(3) ?
C1 C2 C3 C4 . . . . 0.0(3) ?
C2 C3 C4 C16 . . . . -1.1(3) ?
C2 C3 C4 C5 . . . . -176.50(19) ?
C6 N1 C5 C37 . . . . 179.53(16) ?
C6 N1 C5 C4 . . . . -0.1(3) ?
C3 C4 C5 N1 . . . . -6.8(4) ?
C16 C4 C5 N1 . . . . 177.5(2) ?
C3 C4 C5 C37 . . . . 173.56(19) ?
C16 C4 C5 C37 . . . . -2.16(18) ?
C5 N1 C6 C7 . . . . -133.2(3) ?
C5 N1 C6 C18 . . . . 100.5(2) ?
C5 N1 C6 C7A . . . . -137.3(3) ?
C24 C7 C6 N1 . . . . 171.2(3) ?
C8 C7 C6 N1 . . . . 55.3(4) ?
C28 C7 C6 N1 . . . . -63.1(3) ?
C24 C7 C6 C18 . . . . -63.8(4) ?
C8 C7 C6 C18 . . . . -179.7(3) ?
C28 C7 C6 C18 . . . . 61.9(4) ?
C28 C7A C6 N1 . . . . -75.5(5) ?
C8A C7A C6 N1 . . . . 55.2(6) ?
C24A C7A C6 N1 . . . . 174.1(4) ?
C28 C7A C6 C18 . . . . 43.1(6) ?
C8A C7A C6 C18 . . . . 173.9(4) ?
C24A C7A C6 C18 . . . . -67.3(6) ?
C36 C12 C13 C14 . . . . 0.5(3) ?
C12 C13 C14 C37 . . . . -0.8(3) ?
C3 C4 C16 C17 . . . . 2.3(3) ?
C5 C4 C16 C17 . . . . 178.75(16) ?
C3 C4 C16 C15 . . . . -174.32(16) ?
C5 C4 C16 C15 . . . . 2.14(19) ?
C36 C15 C16 C17 . . . . -0.4(3) ?
C37 C15 C16 C17 . . . . -177.54(18) ?
C36 C15 C16 C4 . . . . 175.84(18) ?
C37 C15 C16 C4 . . . . -1.3(2) ?
C2 C1 C17 C16 . . . . 1.0(3) ?
C4 C16 C17 C1 . . . . -2.2(3) ?
C15 C16 C17 C1 . . . . 173.66(18) ?
N1 C6 C18 C19 . . . . -139.90(19) ?
C7 C6 C18 C19 . . . . 93.1(3) ?
C7A C6 C18 C19 . . . . 106.0(4) ?
N1 C6 C18 C23 . . . . 40.1(2) ?
C7 C6 C18 C23 . . . . -86.9(3) ?
C7A C6 C18 C23 . . . . -74.0(4) ?
C23 C18 C19 C20 . . . . 0.5(3) ?
C6 C18 C19 C20 . . . . -179.42(19) ?
C18 C19 C20 C21 . . . . 0.6(3) ?
C19 C20 C21 C22 . . . . -1.6(3) ?
C13 C14 C37 C15 . . . . 0.1(3) ?
C13 C14 C37 C5 . . . . 178.16(17) ?
C36 C15 C37 C14 . . . . 0.8(3) ?
C16 C15 C37 C14 . . . . 178.25(16) ?
C36 C15 C37 C5 . . . . -177.59(16) ?
C16 C15 C37 C5 . . . . -0.16(19) ?
N1 C5 C37 C14 . . . . 3.5(3) ?
C4 C5 C37 C14 . . . . -176.81(17) ?
N1 C5 C37 C15 . . . . -178.33(16) ?
C4 C5 C37 C15 . . . . 1.40(18) ?
C20 C21 C22 C23 . . . . 1.6(3) ?
C21 C22 C23 C18 . . . . -0.4(3) ?
C19 C18 C23 C22 . . . . -0.6(3) ?
C6 C18 C23 C22 . . . . 179.36(17) ?
C8A C7A C28 C33 . . . . 134.3(5) ?
C24A C7A C28 C33 . . . . 16.8(8) ?
C6 C7A C28 C33 . . . . -96.1(6) ?
C8A C7A C28 C29 . . . . -42.5(8) ?
C24A C7A C28 C29 . . . . -160.0(4) ?
C6 C7A C28 C29 . . . . 87.1(4) ?
C6 C7 C28 C33 . . . . -102.4(4) ?
C24 C7 C28 C33 . . . . 19.0(5) ?
C8 C7 C28 C33 . . . . 141.1(3) ?
C6 C7 C28 C29 . . . . 68.4(4) ?
C24 C7 C28 C29 . . . . -170.2(3) ?
C8 C7 C28 C29 . . . . -48.1(5) ?
C7A C28 C29 C30 . . . . 178.8(5) ?
C33 C28 C29 C30 . . . . 1.5(3) ?
C7 C28 C29 C30 . . . . -169.6(3) ?
C28 C29 C30 C31 . . . . -1.0(3) ?
C29 C30 C31 C32 . . . . -0.2(3) ?
C30 C31 C32 C33 . . . . 0.8(3) ?
C31 C32 C33 C28 . . . . -0.2(3) ?
C7A C28 C33 C32 . . . . -177.7(5) ?
C29 C28 C33 C32 . . . . -0.9(3) ?
C7 C28 C33 C32 . . . . 170.4(3) ?
C13 C12 C36 C15 . . . . 0.4(3) ?
C37 C15 C36 C12 . . . . -1.1(3) ?
C16 C15 C36 C12 . . . . -177.86(18) ?
